data_9014073
loop_
_publ_author_name
'Galuskin, E. V.'
'Lazic, B.'
'Armbruster, T.'
'Galuskina, I. O.'
'Pertsev, N. N.'
'Gazeev, V. M.'
'Wlodyka, R.'
'Dulski, M.'
'Dzierzanowski, P.'
'Zadov, A. E.'
'Dubrovinsky, L. S.'

_publ_section_title
;
 Edgrewite Ca9(SiO4)4F2-hydroxyledgrewite Ca9(SiO4)4(OH)2, a new series
 of calcium humite-group minerals from altered xenoliths in the ignimbrite
 of Upper Chegem caldera, Northern Caucasus, Kabardino-Balkaria, Russia
;
_journal_name_full 'American Mineralogist'
_journal_page_first 1998
_journal_page_last 2006
_journal_paper_doi 10.2138/am.2012.4161
_journal_volume 97
_journal_year 2012
_chemical_compound_source 'Upper Chegem caldera, Northern Caucasus, Kabardino-Balkaria, Russia'
_chemical_formula_sum 'Ca9 F0.784 H1.2 O17.216 Si4'
_chemical_name_mineral Hydroxyledgrewite
_space_group_IT_number 14
_symmetry_space_group_name_Hall '-P 2xab'
_symmetry_space_group_name_H-M 'P 21/b 1 1'
_cell_angle_alpha 100.587
_cell_angle_beta 90
_cell_angle_gamma 90
_cell_length_a 5.0672
_cell_length_b 11.3545
_cell_length_c 15.3941
_cell_formula_units_Z 2
_cell_volume 870.630
_database_code_amcsd 0019558
_exptl_crystal_density_diffrn 2.917
_cod_original_formula_sum 'Ca9 Si4 O17.216 F.784 H1.2'
_cod_database_code 9014073

loop_
_space_group_symop_operation_xyz
x,y,z
1/2-x,1/2+y,z
1/2+x,1/2-y,-z
-x,-y,-z

loop_
_atom_site_aniso_label
_atom_site_aniso_U_11
_atom_site_aniso_U_22
_atom_site_aniso_U_33
_atom_site_aniso_U_12
_atom_site_aniso_U_13
_atom_site_aniso_U_23
Ca1 0.00786 0.01119 0.00793 0.00046 -0.00111 0.00293
Ca2 0.00786 0.01000 0.00823 0.00077 0.00119 -0.00042
Ca3 0.00902 0.00734 0.00887 0.00047 -0.00022 0.00193
Ca4 0.00870 0.00686 0.00835 -0.00025 -0.00018 0.00133
Ca5 0.00966 0.00912 0.00793 0.00025 -0.00081 0.00165
Si1 0.00570 0.00672 0.00670 0.00009 -0.00008 0.00109
Si2 0.00596 0.00678 0.00712 0.00000 0.00019 0.00099
O1 0.00630 0.01130 0.01040 0.00030 -0.00030 0.00210
O2 0.00830 0.00680 0.00970 -0.00020 0.00000 0.00160
O3 0.00870 0.01000 0.00830 -0.00050 0.00020 0.00300
O4 0.00890 0.00920 0.00890 -0.00050 -0.00020 0.00030
O5 0.00680 0.01040 0.01170 0.00000 -0.00050 0.00190
O6 0.00970 0.00700 0.01050 0.00010 0.00030 0.00140
O7 0.00930 0.00990 0.00830 0.00060 0.00000 0.00240
O8 0.00870 0.00910 0.00860 0.00010 0.00010 -0.00020

loop_
_atom_site_label
_atom_site_fract_x
_atom_site_fract_y
_atom_site_fract_z
_atom_site_occupancy
_atom_site_U_iso_or_equiv
Ca1 0.50000 0.00000 0.50000 1.00000 0.00884
Ca2 0.49509 0.94662 0.27369 1.00000 0.00896
Ca3 0.00492 0.13653 0.17279 1.00000 0.00835
Ca4 0.50779 0.25408 0.38899 1.00000 0.00798
Ca5 0.49252 0.87168 0.04250 1.00000 0.00889
Si1 0.07117 0.06837 0.38950 1.00000 0.00639
Si2 0.07545 0.17905 0.83406 1.00000 0.00666
O1 0.75075 0.06615 0.38795 1.00000 0.00930
O2 0.29857 0.43467 0.38816 1.00000 0.00824
O3 0.20261 0.11343 0.30367 1.00000 0.00882
O4 0.20156 0.15466 0.47629 1.00000 0.00917
O5 0.25522 0.32029 0.16366 1.00000 0.00967
O6 0.79505 0.95277 0.16192 1.00000 0.00910
O7 0.70380 0.28052 0.25421 1.00000 0.00910
O8 0.70743 0.23048 0.08132 1.00000 0.00904
O9 0.23090 0.04123 0.04630 0.60800 0.01000
F9 0.26720 0.04640 0.05940 0.39200 0.01000
H1 0.09100 -0.01200 0.02300 0.60000 0.22000

loop_
_cod_related_entry_id
_cod_related_entry_database
_cod_related_entry_code
1 AMCSD 0019558
